data_7005082
loop_
_publ_author_name
'Kennedy, Frazer'
'Shavaleev, Nail M.'
'Koullourou, Thelma'
'Bell, Zo\"e R'
'Jeffery, John C.'
'Faulkner, Stephen'
'Ward, Michael D.'

_publ_section_title
;
 Sensitised near-infrared luminescence from lanthanide(III) centres
 using Re(I) and Pt(II) diimine complexes as energy donors in d-f
 dinuclear complexes based on 2,3-bis(2-pyridyl)pyrazine.
;
_journal_issue 15
_journal_name_full 'Dalton transactions (Cambridge, England : 2003)'
_journal_page_first 1492
_journal_page_last 1499
_journal_paper_doi 10.1039/b616423d
_journal_year 2007
_chemical_formula_sum 'C32 H24 N4 Pt'
_chemical_formula_weight 659.64
_chemical_name_systematic
;
?
;
_space_group_IT_number 14
_symmetry_cell_setting monoclinic
_symmetry_space_group_name_Hall '-P 2ybc'
_symmetry_space_group_name_H-M 'P 1 21/c 1'
_atom_sites_solution_hydrogens geom
_atom_sites_solution_primary direct
_atom_sites_solution_secondary difmap
_audit_creation_method SHELXL-97
_cell_angle_alpha 90.00
_cell_angle_beta 90.031(19)
_cell_angle_gamma 90.00
_cell_formula_units_Z 4
_cell_length_a 9.3819(16)
_cell_length_b 19.480(4)
_cell_length_c 14.6718(16)
_cell_measurement_temperature 173(2)
_cell_volume 2681.4(8)
_computing_structure_refinement 'SHELXL-97 (Sheldrick, 1997)'
_computing_structure_solution 'SHELXS-97 (Sheldrick, 1990)'
_diffrn_ambient_temperature 173(2)
_diffrn_measured_fraction_theta_full 0.995
_diffrn_measured_fraction_theta_max 0.995
_diffrn_measurement_device_type 'Siemens SMART area detector'
_diffrn_measurement_method '\w rotation with narrow frames'
_diffrn_radiation_monochromator graphite
_diffrn_radiation_source 'fine-focus sealed tube'
_diffrn_radiation_type MoK\a
_diffrn_radiation_wavelength 0.71073
_diffrn_reflns_av_R_equivalents 0.0640
_diffrn_reflns_av_sigmaI/netI 0.0800
_diffrn_reflns_limit_h_max 8
_diffrn_reflns_limit_h_min -12
_diffrn_reflns_limit_k_max 25
_diffrn_reflns_limit_k_min -25
_diffrn_reflns_limit_l_max 19
_diffrn_reflns_limit_l_min -19
_diffrn_reflns_number 16986
_diffrn_reflns_theta_full 27.49
_diffrn_reflns_theta_max 27.49
_diffrn_reflns_theta_min 2.41
_exptl_absorpt_coefficient_mu 5.260
_exptl_absorpt_correction_T_max 0.50
_exptl_absorpt_correction_T_min 0.15
_exptl_absorpt_correction_type 'Empirical, pseudo-azimuthal scan (SADABS)'
_exptl_crystal_colour orange
_exptl_crystal_density_diffrn 1.634
_exptl_crystal_density_method 'not measured'
_exptl_crystal_description block
_exptl_crystal_F_000 1288
_exptl_crystal_size_max 0.4
_exptl_crystal_size_mid 0.15
_exptl_crystal_size_min 0.15
_refine_diff_density_max 1.366
_refine_diff_density_min -1.361
_refine_diff_density_rms 0.183
_refine_ls_extinction_method none
_refine_ls_goodness_of_fit_ref 0.996
_refine_ls_hydrogen_treatment constr
_refine_ls_matrix_type full
_refine_ls_number_parameters 337
_refine_ls_number_reflns 6118
_refine_ls_number_restraints 0
_refine_ls_restrained_S_all 0.996
_refine_ls_R_factor_all 0.0649
_refine_ls_R_factor_gt 0.0394
_refine_ls_shift/su_max 0.002
_refine_ls_shift/su_mean 0.000
_refine_ls_structure_factor_coef Fsqd
_refine_ls_weighting_details 'calc w=1/[\s^2^(Fo^2^)+(0.0193P)^2^+0.0000P] where P=(Fo^2^+2Fc^2^)/3'
_refine_ls_weighting_scheme calc
_refine_ls_wR_factor_gt 0.0644
_refine_ls_wR_factor_ref 0.0702
_reflns_number_gt 4757
_reflns_number_total 6118
_reflns_threshold_expression >2sigma(I)
_cod_data_source_file b616423d.txt
_cod_data_source_block erases
_cod_original_sg_symbol_H-M P2(1)/c
_cod_database_code 7005082

loop_
_symmetry_equiv_pos_as_xyz
'x, y, z'
'-x, y+1/2, -z+1/2'
'-x, -y, -z'
'x, -y-1/2, z-1/2'

loop_
_atom_site_label
_atom_site_type_symbol
_atom_site_fract_x
_atom_site_fract_y
_atom_site_fract_z
_atom_site_U_iso_or_equiv
_atom_site_adp_type
_atom_site_occupancy
_atom_site_symmetry_multiplicity
_atom_site_calc_flag
_atom_site_refinement_flags
_atom_site_disorder_assembly
_atom_site_disorder_group
Pt1 Pt 0.59269(3) 0.556659(11) 0.64166(2) 0.02365(7) Uani 1 1 d . . .
N11 N 0.6328(5) 0.4531(3) 0.6389(4) 0.0271(12) Uani 1 1 d . . .
N21 N 0.3977(7) 0.5175(3) 0.6031(3) 0.0218(11) Uani 1 1 d . . .
N24 N 0.1382(6) 0.4577(3) 0.5641(4) 0.0310(15) Uani 1 1 d . . .
N31 N 0.2463(7) 0.3144(3) 0.6703(4) 0.0383(17) Uani 1 1 d . . .
C12 C 0.5239(8) 0.4125(4) 0.6121(4) 0.0257(17) Uani 1 1 d . . .
C13 C 0.5465(7) 0.3441(4) 0.5908(4) 0.0237(18) Uani 1 1 d . . .
H13A H 0.4707 0.3166 0.5681 0.028 Uiso 1 1 calc R . .
C14 C 0.6816(8) 0.3160(4) 0.6028(5) 0.034(2) Uani 1 1 d . . .
H14A H 0.6994 0.2694 0.5872 0.041 Uiso 1 1 calc R . .
C15 C 0.7897(7) 0.3566(3) 0.6378(6) 0.0365(17) Uani 1 1 d . . .
H15A H 0.8805 0.3378 0.6517 0.044 Uiso 1 1 calc R . .
C16 C 0.7617(7) 0.4248(3) 0.6516(5) 0.0311(17) Uani 1 1 d . . .
H16A H 0.8375 0.4536 0.6712 0.037 Uiso 1 1 calc R . .
C22 C 0.2819(7) 0.5571(4) 0.5858(4) 0.0274(15) Uani 1 1 d . . .
H22A H 0.2884 0.6057 0.5888 0.033 Uiso 1 1 calc R . .
C23 C 0.1529(7) 0.5253(4) 0.5635(5) 0.0313(17) Uani 1 1 d . . .
H23A H 0.0734 0.5530 0.5475 0.038 Uiso 1 1 calc R . .
C25 C 0.2515(8) 0.4189(4) 0.5845(5) 0.0252(16) Uani 1 1 d . . .
C26 C 0.3854(7) 0.4488(4) 0.5998(4) 0.0246(15) Uani 1 1 d . . .
C32 C 0.2198(8) 0.3436(4) 0.5899(5) 0.0287(18) Uani 1 1 d . . .
C33 C 0.1698(8) 0.3090(4) 0.5136(5) 0.0322(18) Uani 1 1 d . . .
H33A H 0.1531 0.3324 0.4578 0.039 Uiso 1 1 calc R . .
C34 C 0.1453(9) 0.2393(4) 0.5218(6) 0.048(2) Uani 1 1 d . . .
H34A H 0.1097 0.2134 0.4718 0.058 Uiso 1 1 calc R . .
C35 C 0.1736(9) 0.2084(5) 0.6039(6) 0.048(2) Uani 1 1 d . . .
H35A H 0.1609 0.1603 0.6105 0.058 Uiso 1 1 calc R . .
C36 C 0.2205(8) 0.2470(4) 0.6770(6) 0.042(2) Uani 1 1 d . . .
H36A H 0.2349 0.2250 0.7340 0.050 Uiso 1 1 calc R . .
C51 C 0.5399(7) 0.6533(3) 0.6359(6) 0.0281(16) Uani 1 1 d . . .
C52 C 0.4966(8) 0.7113(4) 0.6306(6) 0.0342(18) Uani 1 1 d . . .
C53 C 0.4346(8) 0.7793(4) 0.6215(4) 0.0320(18) Uani 1 1 d . . .
C54 C 0.5084(8) 0.8386(4) 0.6477(6) 0.0418(18) Uani 1 1 d . . .
H54A H 0.6012 0.8346 0.6731 0.050 Uiso 1 1 calc R . .
C55 C 0.4479(9) 0.9028(4) 0.6370(6) 0.0421(19) Uani 1 1 d . . .
H55A H 0.5016 0.9422 0.6534 0.051 Uiso 1 1 calc R . .
C56 C 0.3120(10) 0.9112(5) 0.6033(5) 0.041(2) Uani 1 1 d . . .
C57 C 0.2468(10) 0.9832(4) 0.5901(6) 0.052(3) Uani 1 1 d . . .
H57A H 0.3152 1.0127 0.5582 0.078 Uiso 1 1 calc R . .
H57B H 0.2244 1.0032 0.6497 0.078 Uiso 1 1 calc R . .
H57C H 0.1593 0.9795 0.5539 0.078 Uiso 1 1 calc R . .
C58 C 0.2375(9) 0.8527(4) 0.5814(6) 0.043(2) Uani 1 1 d . . .
H58A H 0.1423 0.8568 0.5601 0.051 Uiso 1 1 calc R . .
C59 C 0.2972(8) 0.7881(4) 0.5897(5) 0.040(2) Uani 1 1 d . . .
H59A H 0.2426 0.7490 0.5732 0.048 Uiso 1 1 calc R . .
C61 C 0.7818(8) 0.5834(4) 0.6858(5) 0.0274(16) Uani 1 1 d . . .
C62 C 0.8967(9) 0.5911(3) 0.7151(4) 0.0295(16) Uani 1 1 d . . .
C63 C 1.0388(8) 0.5987(4) 0.7537(5) 0.0305(17) Uani 1 1 d . . .
C64 C 1.1055(9) 0.5438(4) 0.7999(5) 0.0407(19) Uani 1 1 d . . .
H64A H 1.0587 0.5007 0.8050 0.049 Uiso 1 1 calc R . .
C65 C 1.2401(9) 0.5531(5) 0.8378(5) 0.051(2) Uani 1 1 d . . .
H65A H 1.2835 0.5164 0.8702 0.061 Uiso 1 1 calc R . .
C66 C 1.3120(8) 0.6146(6) 0.8295(6) 0.049(3) Uani 1 1 d . . .
C67 C 1.4616(8) 0.6256(6) 0.8716(7) 0.071(4) Uani 1 1 d . . .
H67A H 1.5106 0.5813 0.8767 0.107 Uiso 1 1 calc R . .
H67B H 1.4518 0.6460 0.9323 0.107 Uiso 1 1 calc R . .
H67C H 1.5172 0.6564 0.8326 0.107 Uiso 1 1 calc R . .
C68 C 1.2487(9) 0.6685(5) 0.7813(5) 0.046(2) Uani 1 1 d . . .
H68A H 1.2980 0.7107 0.7736 0.055 Uiso 1 1 calc R . .
C69 C 1.1143(9) 0.6601(4) 0.7450(4) 0.0350(18) Uani 1 1 d . . .
H69A H 1.0717 0.6972 0.7130 0.042 Uiso 1 1 calc R . .

loop_
_atom_site_aniso_label
_atom_site_aniso_U_11
_atom_site_aniso_U_22
_atom_site_aniso_U_33
_atom_site_aniso_U_23
_atom_site_aniso_U_13
_atom_site_aniso_U_12
Pt1 0.02317(10) 0.02777(11) 0.02001(10) -0.00018(18) -0.00136(14) -0.00135(17)
N11 0.027(3) 0.032(3) 0.022(2) 0.004(3) -0.004(3) -0.002(2)
N21 0.023(3) 0.027(3) 0.016(2) 0.001(2) -0.001(3) -0.005(3)
N24 0.024(3) 0.043(4) 0.026(3) 0.000(3) -0.004(3) 0.001(3)
N31 0.031(4) 0.046(4) 0.039(4) 0.013(3) 0.001(3) -0.002(3)
C12 0.027(4) 0.034(4) 0.016(4) 0.001(3) 0.005(3) -0.007(3)
C13 0.029(4) 0.030(4) 0.012(3) 0.005(3) -0.011(3) 0.000(3)
C14 0.028(4) 0.031(5) 0.043(5) 0.004(4) 0.010(4) 0.008(4)
C15 0.026(4) 0.034(4) 0.050(4) 0.005(5) -0.005(5) 0.005(3)
C16 0.024(4) 0.039(4) 0.030(4) 0.004(4) -0.005(4) -0.006(3)
C22 0.022(3) 0.038(4) 0.023(3) 0.001(4) 0.001(3) -0.003(4)
C23 0.020(4) 0.043(5) 0.031(4) 0.003(4) -0.003(3) 0.006(3)
C25 0.027(4) 0.031(4) 0.017(3) 0.002(3) -0.001(3) -0.007(3)
C26 0.024(4) 0.031(4) 0.019(3) 0.003(3) -0.004(3) -0.004(4)
C32 0.016(4) 0.032(5) 0.037(5) 0.003(4) 0.003(4) -0.008(3)
C33 0.031(4) 0.033(5) 0.032(4) -0.001(3) -0.002(4) -0.010(3)
C34 0.042(5) 0.047(5) 0.057(6) 0.001(4) 0.000(4) -0.015(4)
C35 0.046(5) 0.041(5) 0.057(6) 0.018(4) 0.002(4) -0.015(4)
C36 0.040(5) 0.044(5) 0.041(5) 0.016(4) 0.001(4) -0.009(4)
C51 0.031(4) 0.028(4) 0.025(3) -0.001(4) 0.008(4) -0.005(3)
C52 0.031(4) 0.044(5) 0.028(4) 0.002(4) -0.004(4) -0.008(3)
C53 0.034(4) 0.038(4) 0.024(4) -0.003(3) 0.000(3) 0.003(3)
C54 0.044(4) 0.043(5) 0.038(4) -0.002(5) -0.010(5) 0.002(4)
C55 0.065(6) 0.027(4) 0.034(4) 0.002(4) -0.010(5) 0.001(4)
C56 0.054(6) 0.043(5) 0.025(4) 0.005(4) 0.005(4) 0.012(5)
C57 0.073(7) 0.032(5) 0.051(6) -0.010(4) 0.009(5) 0.010(5)
C58 0.038(5) 0.048(6) 0.042(5) -0.002(4) -0.001(4) 0.007(4)
C59 0.034(5) 0.040(5) 0.046(5) -0.005(4) 0.000(4) -0.002(4)
C61 0.030(4) 0.025(4) 0.028(4) 0.002(3) -0.006(3) -0.001(3)
C62 0.029(4) 0.025(4) 0.034(4) -0.002(3) 0.001(4) -0.006(4)
C63 0.028(4) 0.040(5) 0.023(4) -0.002(3) 0.002(3) -0.003(3)
C64 0.034(4) 0.051(5) 0.037(4) 0.006(3) 0.005(4) -0.009(4)
C65 0.033(4) 0.090(7) 0.029(5) 0.013(5) -0.001(3) 0.019(5)
C66 0.020(4) 0.095(8) 0.031(5) -0.017(5) -0.002(4) -0.009(5)
C67 0.025(4) 0.145(11) 0.043(6) -0.018(7) 0.001(5) -0.014(5)
C68 0.031(5) 0.071(6) 0.036(5) -0.020(5) 0.011(4) -0.013(5)
C69 0.035(5) 0.041(4) 0.029(4) -0.006(3) 0.001(4) -0.002(4)

loop_
_atom_type_symbol
_atom_type_description
_atom_type_scat_dispersion_real
_atom_type_scat_dispersion_imag
_atom_type_scat_source
C C 0.0033 0.0016 'International Tables Vol C Tables 4.2.6.8 and 6.1.1.4'
H H 0.0000 0.0000 'International Tables Vol C Tables 4.2.6.8 and 6.1.1.4'
N N 0.0061 0.0033 'International Tables Vol C Tables 4.2.6.8 and 6.1.1.4'
Pt Pt -1.7033 8.3905 'International Tables Vol C Tables 4.2.6.8 and 6.1.1.4'

loop_
_geom_angle_atom_site_label_1
_geom_angle_atom_site_label_2
_geom_angle_atom_site_label_3
_geom_angle
_geom_angle_site_symmetry_1
_geom_angle_site_symmetry_3
_geom_angle_publ_flag
C51 Pt1 C61 89.3(3) . . ?
C51 Pt1 N11 174.5(3) . . ?
C61 Pt1 N11 95.8(2) . . ?
C51 Pt1 N21 96.9(2) . . ?
C61 Pt1 N21 173.1(2) . . ?
N11 Pt1 N21 78.1(2) . . ?
C16 N11 C12 118.8(6) . . ?
C16 N11 Pt1 124.4(4) . . ?
C12 N11 Pt1 116.3(4) . . ?
C26 N21 C22 119.4(6) . . ?
C26 N21 Pt1 117.0(5) . . ?
C22 N21 Pt1 123.5(5) . . ?
C23 N24 C25 118.8(6) . . ?
C32 N31 C36 116.7(7) . . ?
N11 C12 C13 120.9(7) . . ?
N11 C12 C26 114.6(6) . . ?
C13 C12 C26 124.3(7) . . ?
C12 C13 C14 119.3(7) . . ?
C12 C13 H13A 120.3 . . ?
C14 C13 H13A 120.3 . . ?
C15 C14 C13 119.2(7) . . ?
C15 C14 H14A 120.4 . . ?
C13 C14 H14A 120.4 . . ?
C16 C15 C14 118.0(7) . . ?
C16 C15 H15A 121.0 . . ?
C14 C15 H15A 121.0 . . ?
N11 C16 C15 123.4(6) . . ?
N11 C16 H16A 118.3 . . ?
C15 C16 H16A 118.3 . . ?
N21 C22 C23 119.1(7) . . ?
N21 C22 H22A 120.5 . . ?
C23 C22 H22A 120.5 . . ?
N24 C23 C22 121.9(7) . . ?
N24 C23 H23A 119.0 . . ?
C22 C23 H23A 119.0 . . ?
N24 C25 C26 120.8(6) . . ?
N24 C25 C32 114.0(6) . . ?
C26 C25 C32 125.2(7) . . ?
N21 C26 C25 119.7(6) . . ?
N21 C26 C12 113.2(6) . . ?
C25 C26 C12 127.0(6) . . ?
N31 C32 C33 124.7(7) . . ?
N31 C32 C25 115.3(7) . . ?
C33 C32 C25 119.9(7) . . ?
C34 C33 C32 117.6(7) . . ?
C34 C33 H33A 121.2 . . ?
C32 C33 H33A 121.2 . . ?
C35 C34 C33 118.4(8) . . ?
C35 C34 H34A 120.8 . . ?
C33 C34 H34A 120.8 . . ?
C34 C35 C36 120.2(8) . . ?
C34 C35 H35A 119.9 . . ?
C36 C35 H35A 119.9 . . ?
N31 C36 C35 122.3(7) . . ?
N31 C36 H36A 118.8 . . ?
C35 C36 H36A 118.8 . . ?
C52 C51 Pt1 174.9(6) . . ?
C51 C52 C53 175.7(8) . . ?
C59 C53 C54 116.8(7) . . ?
C59 C53 C52 121.2(7) . . ?
C54 C53 C52 121.9(6) . . ?
C55 C54 C53 120.8(7) . . ?
C55 C54 H54A 119.6 . . ?
C53 C54 H54A 119.6 . . ?
C56 C55 C54 121.9(8) . . ?
C56 C55 H55A 119.0 . . ?
C54 C55 H55A 119.0 . . ?
C58 C56 C55 117.1(8) . . ?
C58 C56 C57 121.5(8) . . ?
C55 C56 C57 121.4(8) . . ?
C56 C57 H57A 109.5 . . ?
C56 C57 H57B 109.5 . . ?
H57A C57 H57B 109.5 . . ?
C56 C57 H57C 109.5 . . ?
H57A C57 H57C 109.5 . . ?
H57B C57 H57C 109.5 . . ?
C56 C58 C59 121.8(8) . . ?
C56 C58 H58A 119.1 . . ?
C59 C58 H58A 119.1 . . ?
C53 C59 C58 121.4(8) . . ?
C53 C59 H59A 119.3 . . ?
C58 C59 H59A 119.3 . . ?
C62 C61 Pt1 171.8(6) . . ?
C61 C62 C63 178.0(8) . . ?
C69 C63 C64 117.9(7) . . ?
C69 C63 C62 121.2(7) . . ?
C64 C63 C62 120.9(7) . . ?
C65 C64 C63 119.6(8) . . ?
C65 C64 H64A 120.2 . . ?
C63 C64 H64A 120.2 . . ?
C66 C65 C64 121.4(8) . . ?
C66 C65 H65A 119.3 . . ?
C64 C65 H65A 119.3 . . ?
C65 C66 C68 119.3(8) . . ?
C65 C66 C67 121.8(10) . . ?
C68 C66 C67 118.8(9) . . ?
C66 C67 H67A 109.5 . . ?
C66 C67 H67B 109.5 . . ?
H67A C67 H67B 109.5 . . ?
C66 C67 H67C 109.5 . . ?
H67A C67 H67C 109.5 . . ?
H67B C67 H67C 109.5 . . ?
C69 C68 C66 119.6(8) . . ?
C69 C68 H68A 120.2 . . ?
C66 C68 H68A 120.2 . . ?
C68 C69 C63 122.1(8) . . ?
C68 C69 H69A 118.9 . . ?
C63 C69 H69A 118.9 . . ?

loop_
_geom_bond_atom_site_label_1
_geom_bond_atom_site_label_2
_geom_bond_distance
_geom_bond_site_symmetry_2
_geom_bond_publ_flag
Pt1 C51 1.948(7) . ?
Pt1 C61 1.959(7) . ?
Pt1 N11 2.053(5) . ?
Pt1 N21 2.061(6) . ?
N11 C16 1.342(8) . ?
N11 C12 1.351(8) . ?
N21 C26 1.345(8) . ?
N21 C22 1.355(9) . ?
N24 C23 1.324(9) . ?
N24 C25 1.338(9) . ?
N31 C32 1.332(9) . ?
N31 C36 1.338(10) . ?
C12 C13 1.385(10) . ?
C12 C26 1.490(10) . ?
C13 C14 1.391(9) . ?
C13 H13A 0.9500 . ?
C14 C15 1.385(10) . ?
C14 H14A 0.9500 . ?
C15 C16 1.369(9) . ?
C15 H15A 0.9500 . ?
C16 H16A 0.9500 . ?
C22 C23 1.398(10) . ?
C22 H22A 0.9500 . ?
C23 H23A 0.9500 . ?
C25 C26 1.403(9) . ?
C25 C32 1.499(9) . ?
C32 C33 1.389(10) . ?
C33 C34 1.382(10) . ?
C33 H33A 0.9500 . ?
C34 C35 1.372(11) . ?
C34 H34A 0.9500 . ?
C35 C36 1.382(11) . ?
C35 H35A 0.9500 . ?
C36 H36A 0.9500 . ?
C51 C52 1.204(9) . ?
C52 C53 1.452(10) . ?
C53 C59 1.381(10) . ?
C53 C54 1.401(10) . ?
C54 C55 1.383(10) . ?
C54 H54A 0.9500 . ?
C55 C56 1.377(11) . ?
C55 H55A 0.9500 . ?
C56 C58 1.374(11) . ?
C56 C57 1.543(11) . ?
C57 H57A 0.9800 . ?
C57 H57B 0.9800 . ?
C57 H57C 0.9800 . ?
C58 C59 1.383(10) . ?
C58 H58A 0.9500 . ?
C59 H59A 0.9500 . ?
C61 C62 1.170(10) . ?
C62 C63 1.455(10) . ?
C63 C69 1.395(10) . ?
C63 C64 1.413(10) . ?
C64 C65 1.393(11) . ?
C64 H64A 0.9500 . ?
C65 C66 1.379(12) . ?
C65 H65A 0.9500 . ?
C66 C68 1.399(12) . ?
C66 C67 1.549(11) . ?
C67 H67A 0.9800 . ?
C67 H67B 0.9800 . ?
C67 H67C 0.9800 . ?
C68 C69 1.379(11) . ?
C68 H68A 0.9500 . ?
C69 H69A 0.9500 . ?

loop_
_geom_torsion_atom_site_label_1
_geom_torsion_atom_site_label_2
_geom_torsion_atom_site_label_3
_geom_torsion_atom_site_label_4
_geom_torsion
_geom_torsion_site_symmetry_1
_geom_torsion_site_symmetry_2
_geom_torsion_site_symmetry_3
_geom_torsion_site_symmetry_4
_geom_torsion_publ_flag
C51 Pt1 N11 C16 150(3) . . . . ?
C61 Pt1 N11 C16 -8.8(7) . . . . ?
N21 Pt1 N11 C16 174.4(7) . . . . ?
C51 Pt1 N11 C12 -22(3) . . . . ?
C61 Pt1 N11 C12 179.1(5) . . . . ?
N21 Pt1 N11 C12 2.3(5) . . . . ?
C51 Pt1 N21 C26 -178.6(5) . . . . ?
C61 Pt1 N21 C26 -25(2) . . . . ?
N11 Pt1 N21 C26 3.7(4) . . . . ?
C51 Pt1 N21 C22 -2.0(5) . . . . ?
C61 Pt1 N21 C22 152(2) . . . . ?
N11 Pt1 N21 C22 -179.7(5) . . . . ?
C16 N11 C12 C13 -5.2(10) . . . . ?
Pt1 N11 C12 C13 167.3(5) . . . . ?
C16 N11 C12 C26 -179.9(6) . . . . ?
Pt1 N11 C12 C26 -7.3(7) . . . . ?
N11 C12 C13 C14 4.2(10) . . . . ?
C26 C12 C13 C14 178.3(6) . . . . ?
C12 C13 C14 C15 1.4(11) . . . . ?
C13 C14 C15 C16 -5.6(12) . . . . ?
C12 N11 C16 C15 0.8(12) . . . . ?
Pt1 N11 C16 C15 -171.1(6) . . . . ?
C14 C15 C16 N11 4.7(13) . . . . ?
C26 N21 C22 C23 -1.0(9) . . . . ?
Pt1 N21 C22 C23 -177.5(5) . . . . ?
C25 N24 C23 C22 -1.6(10) . . . . ?
N21 C22 C23 N24 4.1(10) . . . . ?
C23 N24 C25 C26 -3.7(10) . . . . ?
C23 N24 C25 C32 175.6(6) . . . . ?
C22 N21 C26 C25 -4.2(9) . . . . ?
Pt1 N21 C26 C25 172.6(5) . . . . ?
C22 N21 C26 C12 174.8(5) . . . . ?
Pt1 N21 C26 C12 -8.4(6) . . . . ?
N24 C25 C26 N21 6.7(10) . . . . ?
C32 C25 C26 N21 -172.5(6) . . . . ?
N24 C25 C26 C12 -172.1(6) . . . . ?
C32 C25 C26 C12 8.6(11) . . . . ?
N11 C12 C26 N21 10.2(8) . . . . ?
C13 C12 C26 N21 -164.2(6) . . . . ?
N11 C12 C26 C25 -170.8(7) . . . . ?
C13 C12 C26 C25 14.7(11) . . . . ?
C36 N31 C32 C33 -1.0(12) . . . . ?
C36 N31 C32 C25 -179.3(6) . . . . ?
N24 C25 C32 N31 -120.0(7) . . . . ?
C26 C25 C32 N31 59.3(10) . . . . ?
N24 C25 C32 C33 61.5(9) . . . . ?
C26 C25 C32 C33 -119.1(8) . . . . ?
N31 C32 C33 C34 0.3(12) . . . . ?
C25 C32 C33 C34 178.6(7) . . . . ?
C32 C33 C34 C35 -1.0(12) . . . . ?
C33 C34 C35 C36 2.3(13) . . . . ?
C32 N31 C36 C35 2.3(12) . . . . ?
C34 C35 C36 N31 -3.1(14) . . . . ?
C61 Pt1 C51 C52 -175(9) . . . . ?
N11 Pt1 C51 C52 26(11) . . . . ?
N21 Pt1 C51 C52 2(9) . . . . ?
Pt1 C51 C52 C53 -8(20) . . . . ?
C51 C52 C53 C59 2(13) . . . . ?
C51 C52 C53 C54 179(100) . . . . ?
C59 C53 C54 C55 -3.5(12) . . . . ?
C52 C53 C54 C55 179.0(8) . . . . ?
C53 C54 C55 C56 2.1(14) . . . . ?
C54 C55 C56 C58 0.8(13) . . . . ?
C54 C55 C56 C57 -178.9(8) . . . . ?
C55 C56 C58 C59 -2.2(12) . . . . ?
C57 C56 C58 C59 177.4(8) . . . . ?
C54 C53 C59 C58 2.0(12) . . . . ?
C52 C53 C59 C58 179.6(7) . . . . ?
C56 C58 C59 C53 0.8(13) . . . . ?
C51 Pt1 C61 C62 166(5) . . . . ?
N11 Pt1 C61 C62 -16(5) . . . . ?
N21 Pt1 C61 C62 12(6) . . . . ?
Pt1 C61 C62 C63 -29(28) . . . . ?
C61 C62 C63 C69 -159(25) . . . . ?
C61 C62 C63 C64 22(25) . . . . ?
C69 C63 C64 C65 2.4(10) . . . . ?
C62 C63 C64 C65 -178.6(7) . . . . ?
C63 C64 C65 C66 -1.6(11) . . . . ?
C64 C65 C66 C68 -0.5(12) . . . . ?
C64 C65 C66 C67 179.8(7) . . . . ?
C65 C66 C68 C69 1.6(12) . . . . ?
C67 C66 C68 C69 -178.6(7) . . . . ?
C66 C68 C69 C63 -0.8(11) . . . . ?
C64 C63 C69 C68 -1.2(11) . . . . ?
C62 C63 C69 C68 179.7(7) . . . . ?

loop_
_cod_related_entry_id
_cod_related_entry_database
_cod_related_entry_code
1 ChemSpider 30652687
